data_7111057
loop_
_publ_author_name
'Abernethy, Colin D.'
'Macdonald, Charles L. B.'
'Cowley, Alan H.'
'Clyburne, Jason A. C.'

_publ_section_title
;
 A persistent C--H&#x2025;C(\p) T-stacked cation
;
_journal_issue 1
_journal_name_full 'Chemical Communications'
_journal_page_first 61
_journal_paper_doi 10.1039/b005450j
_journal_year 2001
_chemical_compound_source selfmade
_chemical_formula_analytical '[C57 H65 Cl2 N4 Yb]'
_chemical_formula_moiety '[C47 H55 N4][C10 H10 Cl2 Yb]'
_chemical_formula_structural '[C47 H55 N4][C10 H10 Cl2 Yb]'
_chemical_formula_sum 'C28.5 H32.5 Cl N2 Yb0.5'
_chemical_formula_weight 525.04
_chemical_melting_point 159.0(10)
_space_group_IT_number 52
_symmetry_cell_setting orthorhombic
_symmetry_space_group_name_Hall '-P 2a 2bc'
_symmetry_space_group_name_H-M 'P n n a'
_atom_sites_solution_hydrogens geom
_atom_sites_solution_primary direct
_atom_sites_solution_secondary difmap
_audit_creation_method SHELXL
_cell_angle_alpha 90.00
_cell_angle_beta 90.00
_cell_angle_gamma 90.00
_cell_formula_units_Z 8
_cell_length_a 16.785(4)
_cell_length_b 19.727(6)
_cell_length_c 15.847(3)
_cell_measurement_reflns_used n/a
_cell_measurement_temperature 153(2)
_cell_measurement_theta_max n/a
_cell_measurement_theta_min n/a
_cell_volume 5247(2)
_computing_cell_refinement DENZO-SMN
_computing_data_collection 'Collect software, Nonius B.V. 1998'
_computing_data_reduction DENZO-SMN
_computing_molecular_graphics 'SHELXTL-Plus, XP, Siemens, 1994'
_computing_publication_material 'SHELXTL-Plus, XCIF, Siemens, 1994'
_computing_structure_refinement 'SHELXL-93 (Sheldrick, 1993)'
_computing_structure_solution 'SHELXS-86 (Sheldrick, 1990)'
_diffrn_ambient_temperature 153(2)
_diffrn_measurement_device 'Nonius KAPPA-CCD'
_diffrn_measurement_method '\w scans'
_diffrn_radiation_monochromator graphite
_diffrn_radiation_source 'fine-focus sealed tube'
_diffrn_radiation_type MoK\a
_diffrn_radiation_wavelength 0.71073
_diffrn_reflns_av_R_equivalents 0.0859
_diffrn_reflns_av_sigmaI/netI 0.0702
_diffrn_reflns_limit_h_max 22
_diffrn_reflns_limit_h_min -22
_diffrn_reflns_limit_k_max 26
_diffrn_reflns_limit_k_min -21
_diffrn_reflns_limit_l_max 17
_diffrn_reflns_limit_l_min -21
_diffrn_reflns_number 39722
_diffrn_reflns_theta_max 29.12
_diffrn_reflns_theta_min 2.93
_diffrn_standards_decay_% n/a
_diffrn_standards_interval_count n/a
_diffrn_standards_number n/a
_exptl_absorpt_coefficient_mu 1.923
_exptl_absorpt_correction_T_max n/a
_exptl_absorpt_correction_T_min n/a
_exptl_absorpt_correction_type none
_exptl_crystal_colour gold
_exptl_crystal_density_diffrn 1.329
_exptl_crystal_density_meas ?
_exptl_crystal_density_method n/a
_exptl_crystal_description parallelepiped
_exptl_crystal_F_000 2156
_exptl_crystal_size_max 0.3
_exptl_crystal_size_mid 0.3
_exptl_crystal_size_min 0.2
_refine_diff_density_max 1.040
_refine_diff_density_min -0.670
_refine_diff_density_rms 0.086
_refine_ls_extinction_method none
_refine_ls_goodness_of_fit_all 1.104
_refine_ls_goodness_of_fit_obs 1.237
_refine_ls_matrix_type full
_refine_ls_number_parameters 410
_refine_ls_number_reflns 7035
_refine_ls_number_restraints 0
_refine_ls_restrained_S_all 1.105
_refine_ls_restrained_S_obs 1.237
_refine_ls_R_factor_all 0.1014
_refine_ls_R_factor_obs 0.0403
_refine_ls_shift/esd_max 0.000
_refine_ls_shift/esd_mean 0.000
_refine_ls_structure_factor_coef Fsqd
_refine_ls_weighting_details 'w=1/[\s^2^(Fo^2^)+(0.0245P)^2^+0.0000P] where P=(Fo^2^+2Fc^2^)/3'
_refine_ls_weighting_scheme calc
_refine_ls_wR_factor_all 0.0804
_refine_ls_wR_factor_obs 0.0664
_reflns_number_observed 4003
_reflns_number_total 7037
_reflns_observed_criterion >2sigma(I)
_cod_data_source_file b005450jsup1.cif
_cod_data_source_block new
_cod_depositor_comments
;
The following automatic conversions were performed:

'_chemical_melting_point' value '158-160' was changed to '159.0(10)'
- the average value was taken and precision was
estimated.

'_symmetry_cell_setting' value 'Orthorhombic' changed to
'orthorhombic' according to
/home/saulius/struct/CIF-dictionaries/cif_core.dic dictionary named
'cif_core.dic' version 2.4.2 from 2011-04-26.

Automatic conversion script
Id: cif_fix_values 1891 2012-01-12 08:04:46Z andrius 

The following automatic conversions were performed:

'_exptl_crystal_density_meas' value 'n/a' was changed to '?' - the
value is perceived as not measured.

Automatic conversion script
Id: cif_fix_values 3008 2015-01-20 13:52:24Z robertas 

The following automatic conversions were performed:

'_refine_ls_weighting_scheme' value 'calc
w=1/[\s^2^(Fo^2^)+(0.0245P)^2^+0.0000P] where P=(Fo^2^+2Fc^2^)/3' was
changed to 'calc'. New tag '_refine_ls_weighting_details' was
created. The value of the new tag was set to
'w=1/[\s^2^(Fo^2^)+(0.0245P)^2^+0.0000P] where P=(Fo^2^+2Fc^2^)/3'.

Automatic conversion script
Id: cif_fix_values 3143 2015-03-26 13:38:13Z robertas 
;
_cod_original_cell_volume 5247.3(22)
_cod_original_sg_symbol_H-M Pnna
_cod_original_formula_sum 'C28.50 H32.50 Cl N2 Yb0.50'
_cod_database_code 7111057

loop_
_symmetry_equiv_pos_as_xyz
'x, y, z'
'-x+1/2, -y, z'
'-x+1/2, y+1/2, -z+1/2'
'x, -y+1/2, -z+1/2'
'-x, -y, -z'
'x-1/2, y, -z'
'x-1/2, -y-1/2, z-1/2'
'-x, y-1/2, z-1/2'

loop_
_atom_site_aniso_label
_atom_site_aniso_U_11
_atom_site_aniso_U_22
_atom_site_aniso_U_33
_atom_site_aniso_U_23
_atom_site_aniso_U_13
_atom_site_aniso_U_12
Yb1 0.03474(10) 0.03207(12) 0.04114(12) 0.00123(11) 0.000 0.000
Cl1 0.0495(5) 0.0322(5) 0.0514(5) 0.0029(4) 0.0046(4) -0.0067(4)
C51 0.062(3) 0.059(3) 0.073(3) 0.003(2) 0.031(3) 0.014(2)
C52 0.073(3) 0.078(4) 0.040(2) -0.006(2) 0.003(2) 0.036(3)
C53 0.053(2) 0.050(3) 0.059(3) -0.017(2) -0.001(2) 0.008(2)
C54 0.053(2) 0.037(3) 0.061(3) -0.001(2) 0.003(2) 0.013(2)
C55 0.041(2) 0.052(3) 0.070(3) 0.002(2) 0.008(2) 0.011(2)
C1 0.0337(15) 0.022(2) 0.036(2) 0.001(2) 0.004(2) 0.0035(14)
N1 0.0359(14) 0.0202(15) 0.0389(14) -0.0015(12) 0.0011(12) 0.0004(13)
N2 0.0326(14) 0.027(2) 0.0354(13) -0.0021(12) 0.0014(11) 0.0055(12)
C2 0.047(2) 0.029(2) 0.053(2) 0.002(2) -0.001(2) 0.011(2)
C3 0.049(2) 0.027(2) 0.050(2) -0.006(2) 0.000(2) 0.001(2)
C31 0.033(2) 0.033(2) 0.036(2) -0.0029(15) -0.0020(15) 0.0074(15)
C32 0.044(2) 0.039(2) 0.041(2) 0.000(2) 0.003(2) 0.006(2)
C33 0.058(2) 0.053(3) 0.031(2) -0.001(2) -0.001(2) 0.006(2)
C34 0.038(2) 0.051(3) 0.043(2) -0.007(2) -0.004(2) 0.006(2)
C35 0.032(2) 0.041(2) 0.048(2) 0.004(2) 0.004(2) 0.007(2)
C36 0.028(2) 0.038(2) 0.033(2) 0.000(2) -0.0022(15) 0.010(2)
C37 0.071(3) 0.066(4) 0.045(3) 0.008(2) 0.009(2) -0.012(3)
C38 0.052(3) 0.084(4) 0.051(3) -0.012(3) -0.007(2) -0.007(3)
C39 0.041(3) 0.063(4) 0.042(3) 0.005(2) -0.002(2) 0.003(2)
C21 0.034(2) 0.029(2) 0.037(2) -0.0056(15) 0.0005(14) -0.0026(14)
C22 0.042(2) 0.031(2) 0.037(2) -0.006(2) 0.008(2) -0.003(2)
C23 0.030(2) 0.053(3) 0.052(2) -0.009(2) 0.008(2) -0.005(2)
C24 0.033(2) 0.058(3) 0.045(2) -0.016(2) -0.004(2) -0.001(2)
C25 0.042(2) 0.053(3) 0.032(2) -0.005(2) -0.001(2) 0.002(2)
C26 0.032(2) 0.033(2) 0.041(2) -0.0043(15) 0.0018(15) -0.0027(15)
C27 0.044(3) 0.054(3) 0.055(3) -0.002(2) 0.010(2) 0.005(2)
C28 0.039(2) 0.100(5) 0.073(3) -0.025(4) -0.009(2) 0.008(3)
C29 0.036(2) 0.054(3) 0.045(2) 0.000(2) 0.005(2) 0.000(2)
C11 0.045(3) 0.029(3) 0.182(9) 0.007(6) 0.000 0.000
C12 0.174(5) 0.030(2) 0.058(3) 0.000(3) -0.040(3) -0.001(5)
C13 0.090(3) 0.022(2) 0.158(5) 0.003(4) 0.084(3) 0.012(4)

loop_
_atom_site_label
_atom_site_type_symbol
_atom_site_fract_x
_atom_site_fract_y
_atom_site_fract_z
_atom_site_U_iso_or_equiv
_atom_site_thermal_displace_type
_atom_site_occupancy
_atom_site_calc_flag
_atom_site_refinement_flags
Yb1 Yb -0.053825(10) 0.2500 0.7500 0.03598(7) Uani 1 d S
Cl1 Cl 0.04890(5) 0.31941(4) 0.66846(5) 0.0444(2) Uani 1 d .
C51 C -0.1548(3) 0.2756(2) 0.8723(3) 0.0645(12) Uani 1 d .
C52 C -0.0798(3) 0.2971(3) 0.9026(3) 0.0636(14) Uani 1 d .
C53 C -0.0537(2) 0.3516(2) 0.8555(2) 0.0541(10) Uani 1 d .
C54 C -0.1139(2) 0.3658(2) 0.7959(3) 0.0504(10) Uani 1 d .
C55 C -0.1747(2) 0.3197(2) 0.8068(3) 0.0545(11) Uani 1 d .
C1 C 0.0473(2) 0.5953(2) 0.7560(2) 0.0304(7) Uani 1 d .
N1 N 0.00466(15) 0.55261(13) 0.7094(2) 0.0317(6) Uani 1 d .
N2 N 0.10963(14) 0.56148(13) 0.7869(2) 0.0316(6) Uani 1 d .
C2 C 0.1062(2) 0.4955(2) 0.7585(2) 0.0430(8) Uani 1 d .
C3 C 0.0409(2) 0.4898(2) 0.7110(2) 0.0418(9) Uani 1 d .
C31 C 0.1729(2) 0.5905(2) 0.8385(2) 0.0343(7) Uani 1 d .
C32 C 0.1675(2) 0.5819(2) 0.9257(2) 0.0410(8) Uani 1 d .
C33 C 0.2279(2) 0.6125(2) 0.9736(2) 0.0472(10) Uani 1 d .
C34 C 0.2888(2) 0.6497(2) 0.9377(2) 0.0440(9) Uani 1 d .
C35 C 0.2914(2) 0.6551(2) 0.8504(2) 0.0402(9) Uani 1 d .
C36 C 0.2341(2) 0.6254(2) 0.7988(2) 0.0331(8) Uani 1 d .
C37 C 0.1016(3) 0.5424(3) 0.9661(3) 0.0609(13) Uani 1 d .
C38 C 0.3506(3) 0.6844(3) 0.9914(3) 0.0624(12) Uani 1 d .
C39 C 0.2386(3) 0.6301(3) 0.7041(3) 0.0486(11) Uani 1 d .
C21 C -0.0683(2) 0.5685(2) 0.6644(2) 0.0335(7) Uani 1 d .
C22 C -0.1400(2) 0.5665(2) 0.7083(2) 0.0367(8) Uani 1 d .
C23 C -0.2082(2) 0.5778(2) 0.6610(2) 0.0451(9) Uani 1 d .
C24 C -0.2068(2) 0.5916(2) 0.5761(2) 0.0453(9) Uani 1 d .
C25 C -0.1335(2) 0.5957(2) 0.5359(2) 0.0425(9) Uani 1 d .
C26 C -0.0626(2) 0.5840(2) 0.5789(2) 0.0354(7) Uani 1 d .
C27 C -0.1425(3) 0.5550(3) 0.8024(3) 0.0509(11) Uani 1 d .
C28 C -0.2828(3) 0.6014(4) 0.5266(4) 0.071(2) Uani 1 d .
C29 C 0.0174(2) 0.5908(3) 0.5353(3) 0.0451(9) Uani 1 d .
C11 C -0.0457(3) 0.7500 0.7500 0.085(3) Uani 1 d S
H11A H -0.1011(3) 0.7500 0.7500 0.102 Uiso 1 calc SR
C12 C -0.0014(4) 0.7488(2) 0.6820(3) 0.087(2) Uani 1 d .
H12A H -0.0197(4) 0.7479(2) 0.6266(3) 0.105 Uiso 1 calc R
C13 C 0.0757(3) 0.7491(2) 0.7066(3) 0.090(2) Uani 1 d .
H13A H 0.1202(3) 0.7482(2) 0.6716(3) 0.108 Uiso 1 calc R
H1 H 0.0350(16) 0.6349(18) 0.7646(17) 0.029(9) Uiso 1 d .
H2 H 0.1407(19) 0.4643(18) 0.7775(19) 0.047(10) Uiso 1 d .
H3 H 0.0183(18) 0.4515(17) 0.6798(19) 0.052(10) Uiso 1 d .
H271 H -0.1234(21) 0.5957(20) 0.8378(24) 0.078(14) Uiso 1 d .
H272 H -0.1927(21) 0.5570(18) 0.8162(21) 0.055(12) Uiso 1 d .
H273 H -0.1081(20) 0.5149(19) 0.8212(20) 0.062(12) Uiso 1 d .
H281 H -0.2950(22) 0.5648(22) 0.4956(24) 0.070(15) Uiso 1 d .
H282 H -0.2777(26) 0.6469(25) 0.4944(25) 0.091(18) Uiso 1 d .
H283 H -0.3245(21) 0.6095(19) 0.5577(22) 0.061(13) Uiso 1 d .
H291 H 0.0567(22) 0.6162(22) 0.5720(25) 0.088(14) Uiso 1 d .
H292 H 0.0108(21) 0.6087(20) 0.4774(24) 0.078(13) Uiso 1 d .
H293 H 0.0394(19) 0.5508(19) 0.5339(19) 0.040(11) Uiso 1 d .
H23 H -0.2516(16) 0.5751(15) 0.6872(17) 0.031(9) Uiso 1 d .
H25 H -0.1305(15) 0.6073(14) 0.4805(17) 0.024(8) Uiso 1 d .
H371 H 0.1010(27) 0.4992(25) 0.9489(28) 0.104(20) Uiso 1 d .
H372 H 0.0508(23) 0.5596(22) 0.9536(23) 0.069(14) Uiso 1 d .
H373 H 0.1034(21) 0.5437(19) 1.0245(24) 0.068(12) Uiso 1 d .
H381 H 0.3847(27) 0.7179(26) 0.9641(27) 0.095(17) Uiso 1 d .
H382 H 0.3988(28) 0.6553(22) 0.9963(24) 0.089(15) Uiso 1 d .
H383 H 0.3319(24) 0.6945(22) 1.0434(27) 0.092(16) Uiso 1 d .
H391 H 0.1907(23) 0.6429(21) 0.6814(24) 0.078(14) Uiso 1 d .
H392 H 0.2407(22) 0.5855(21) 0.6732(24) 0.076(14) Uiso 1 d .
H393 H 0.2784(21) 0.6585(19) 0.6904(21) 0.060(13) Uiso 1 d .
H33 H 0.2239(16) 0.6091(14) 1.0298(18) 0.027(8) Uiso 1 d .
H35 H 0.3258(15) 0.6790(14) 0.8263(16) 0.016(7) Uiso 1 d .
H51 H -0.1930(21) 0.2379(17) 0.8827(22) 0.062(12) Uiso 1 d .
H52 H -0.0567(20) 0.2757(21) 0.9427(24) 0.058(12) Uiso 1 d .
H53 H -0.0050(19) 0.3784(17) 0.8630(20) 0.057(11) Uiso 1 d .
H54 H -0.1084(18) 0.3973(17) 0.7574(18) 0.036(9) Uiso 1 d .
H55 H -0.2188(21) 0.3168(20) 0.7789(22) 0.065(13) Uiso 1 d .

loop_
_atom_type_symbol
_atom_type_description
_atom_type_scat_dispersion_real
_atom_type_scat_dispersion_imag
_atom_type_scat_source
C C 0.0033 0.0016 'International Tables Vol C Tables 4.2.6.8 and 6.1.1.4'
H H 0.0000 0.0000 'International Tables Vol C Tables 4.2.6.8 and 6.1.1.4'
N N 0.0061 0.0033 'International Tables Vol C Tables 4.2.6.8 and 6.1.1.4'
Cl Cl 0.1484 0.1585 'International Tables Vol C Tables 4.2.6.8 and 6.1.1.4'
Yb Yb -0.3850 5.5486 'International Tables Vol C Tables 4.2.6.8 and 6.1.1.4'

loop_
_geom_angle_atom_site_label_1
_geom_angle_atom_site_label_2
_geom_angle_atom_site_label_3
_geom_angle
_geom_angle_site_symmetry_1
_geom_angle_site_symmetry_3
Cl1 Yb1 Cl1 95.03(4) . 4_556
Cl1 Yb1 C54 126.27(9) . 4_556
Cl1 Yb1 C54 86.12(10) 4_556 4_556
Cl1 Yb1 C54 86.12(10) . .
Cl1 Yb1 C54 126.27(9) 4_556 .
C54 Yb1 C54 134.4(2) 4_556 .
Cl1 Yb1 C53 95.02(9) . 4_556
Cl1 Yb1 C53 84.94(11) 4_556 4_556
C54 Yb1 C53 31.42(11) 4_556 4_556
C54 Yb1 C53 148.62(14) . 4_556
Cl1 Yb1 C53 84.94(11) . .
Cl1 Yb1 C53 95.02(9) 4_556 .
C54 Yb1 C53 148.62(14) 4_556 .
C54 Yb1 C53 31.42(11) . .
C53 Yb1 C53 179.9(2) 4_556 .
Cl1 Yb1 C55 129.26(10) . 4_556
Cl1 Yb1 C55 114.64(10) 4_556 4_556
C54 Yb1 C55 30.66(12) 4_556 4_556
C54 Yb1 C55 104.91(15) . 4_556
C53 Yb1 C55 51.34(14) 4_556 4_556
C53 Yb1 C55 128.72(14) . 4_556
Cl1 Yb1 C55 114.64(10) . .
Cl1 Yb1 C55 129.26(10) 4_556 .
C54 Yb1 C55 104.9(2) 4_556 .
C54 Yb1 C55 30.66(12) . .
C53 Yb1 C55 128.72(14) 4_556 .
C53 Yb1 C55 51.34(14) . .
C55 Yb1 C55 78.0(2) 4_556 .
Cl1 Yb1 C51 99.54(11) . 4_556
Cl1 Yb1 C51 134.98(11) 4_556 4_556
C54 Yb1 C51 51.23(14) 4_556 4_556
C54 Yb1 C51 97.18(14) . 4_556
C53 Yb1 C51 51.64(15) 4_556 4_556
C53 Yb1 C51 128.41(14) . 4_556
C55 Yb1 C51 30.91(12) 4_556 4_556
C55 Yb1 C51 81.6(2) . 4_556
Cl1 Yb1 C51 134.98(11) . .
Cl1 Yb1 C51 99.54(11) 4_556 .
C54 Yb1 C51 97.18(15) 4_556 .
C54 Yb1 C51 51.23(14) . .
C53 Yb1 C51 128.41(15) 4_556 .
C53 Yb1 C51 51.64(15) . .
C55 Yb1 C51 81.6(2) 4_556 .
C55 Yb1 C51 30.91(12) . .
C51 Yb1 C51 99.5(2) 4_556 .
Cl1 Yb1 C52 80.54(10) . 4_556
Cl1 Yb1 C52 112.86(12) 4_556 4_556
C54 Yb1 C52 50.80(14) 4_556 4_556
C54 Yb1 C52 120.22(15) . 4_556
C53 Yb1 C52 30.58(13) 4_556 4_556
C53 Yb1 C52 149.44(13) . 4_556
C55 Yb1 C52 50.78(14) 4_556 4_556
C55 Yb1 C52 112.0(2) . 4_556
C51 Yb1 C52 31.21(13) 4_556 4_556
C51 Yb1 C52 129.9(2) . 4_556
Cl1 Yb1 C52 112.86(12) . .
Cl1 Yb1 C52 80.54(10) 4_556 .
C54 Yb1 C52 120.22(15) 4_556 .
C54 Yb1 C52 50.80(14) . .
C53 Yb1 C52 149.44(13) 4_556 .
C53 Yb1 C52 30.58(13) . .
C55 Yb1 C52 112.0(2) 4_556 .
C55 Yb1 C52 50.78(14) . .
C51 Yb1 C52 129.9(2) 4_556 .
C51 Yb1 C52 31.21(13) . .
C52 Yb1 C52 160.9(2) 4_556 .
C55 C51 C52 106.3(4) . .
C55 C51 Yb1 74.1(2) . .
C52 C51 Yb1 74.6(2) . .
C53 C52 C51 109.3(4) . .
C53 C52 Yb1 74.0(2) . .
C51 C52 Yb1 74.2(2) . .
C52 C53 C54 106.9(4) . .
C52 C53 Yb1 75.4(2) . .
C54 C53 Yb1 74.0(2) . .
C55 C54 C53 108.3(4) . .
C55 C54 Yb1 75.0(2) . .
C53 C54 Yb1 74.6(2) . .
C54 C55 C51 109.1(4) . .
C54 C55 Yb1 74.3(2) . .
C51 C55 Yb1 75.0(2) . .
N1 C1 N2 108.0(3) . .
C1 N1 C3 108.8(3) . .
C1 N1 C21 126.2(3) . .
C3 N1 C21 125.1(3) . .
C1 N2 C2 108.7(3) . .
C1 N2 C31 125.5(3) . .
C2 N2 C31 125.7(3) . .
C3 C2 N2 107.4(3) . .
C2 C3 N1 107.2(3) . .
C36 C31 C32 123.8(3) . .
C36 C31 N2 118.7(3) . .
C32 C31 N2 117.5(3) . .
C31 C32 C33 116.0(3) . .
C31 C32 C37 122.3(3) . .
C33 C32 C37 121.7(3) . .
C34 C33 C32 122.7(3) . .
C33 C34 C35 118.3(3) . .
C33 C34 C38 121.2(4) . .
C35 C34 C38 120.5(4) . .
C34 C35 C36 122.1(3) . .
C31 C36 C35 117.0(3) . .
C31 C36 C39 121.3(3) . .
C35 C36 C39 121.7(4) . .
C22 C21 C26 123.5(3) . .
C22 C21 N1 118.6(3) . .
C26 C21 N1 117.9(3) . .
C23 C22 C21 116.1(3) . .
C23 C22 C27 122.3(4) . .
C21 C22 C27 121.5(4) . .
C24 C23 C22 123.1(3) . .
C23 C24 C25 118.5(3) . .
C23 C24 C28 121.3(4) . .
C25 C24 C28 120.2(4) . .
C24 C25 C26 121.6(3) . .
C25 C26 C21 117.1(3) . .
C25 C26 C29 121.3(3) . .
C21 C26 C29 121.5(3) . .
C12 C11 C12 110.8(6) . 4_566
C11 C12 C13 107.9(4) . .
C12 C13 C13 106.8(3) . 4_566

loop_
_geom_bond_atom_site_label_1
_geom_bond_atom_site_label_2
_geom_bond_distance
_geom_bond_site_symmetry_2
Yb1 Cl1 2.5530(9) .
Yb1 Cl1 2.5530(9) 4_556
Yb1 C54 2.602(4) 4_556
Yb1 C54 2.602(4) .
Yb1 C53 2.610(4) 4_556
Yb1 C53 2.610(4) .
Yb1 C55 2.610(4) 4_556
Yb1 C55 2.610(4) .
Yb1 C51 2.623(4) 4_556
Yb1 C51 2.623(4) .
Yb1 C52 2.627(4) 4_556
Yb1 C52 2.627(4) .
C51 C55 1.395(5) .
C51 C52 1.412(6) .
C52 C53 1.381(6) .
C53 C54 1.411(5) .
C54 C55 1.378(5) .
C1 N1 1.330(4) .
C1 N2 1.334(4) .
N1 C3 1.381(4) .
N1 C21 1.451(4) .
N2 C2 1.378(4) .
N2 C31 1.457(4) .
C2 C3 1.335(5) .
C31 C36 1.388(4) .
C31 C32 1.394(4) .
C32 C33 1.404(5) .
C32 C37 1.498(5) .
C33 C34 1.382(5) .
C34 C35 1.388(5) .
C34 C38 1.506(5) .
C35 C36 1.392(4) .
C36 C39 1.506(5) .
C21 C22 1.391(4) .
C21 C26 1.392(4) .
C22 C23 1.387(5) .
C22 C27 1.508(5) .
C23 C24 1.373(5) .
C24 C25 1.388(4) .
C24 C28 1.511(5) .
C25 C26 1.390(4) .
C26 C29 1.517(4) .
C11 C12 1.311(6) .
C11 C12 1.311(6) 4_566
C12 C13 1.352(7) .
C13 C13 1.378(10) 4_566
